data_2204422
loop_
_publ_author_name
'M. Sukeri M. Yusof'
'Bohari M. Yamin'

_publ_section_title
;
 <i>N</i>-(2-Chlorophenyl)-<i>N</i>'-(4-methoxybenzoyl)thiourea
;
_journal_issue 11
_journal_name_full 'Acta Crystallographica Section E'
_journal_page_first o1998
_journal_page_last o1999
_journal_paper_doi 10.1107/S1600536804024985
_journal_volume 60
_journal_year 2004
_chemical_formula_iupac 'C15 H13 Cl N2 O2 S'
_chemical_formula_moiety 'C15 H13 Cl N2 O2 S'
_chemical_formula_sum 'C15 H13 Cl N2 O2 S'
_chemical_formula_weight 320.78
_chemical_name_systematic
;
N-(2-Chlorophenyl)-N-(4-methoxybenzoyl)thiourea
;
_space_group_IT_number 14
_symmetry_cell_setting monoclinic
_symmetry_space_group_name_Hall '-P 2yn'
_symmetry_space_group_name_H-M 'P 1 21/n 1'
_atom_sites_solution_hydrogens geom
_atom_sites_solution_primary direct
_atom_sites_solution_secondary difmap
_audit_creation_method SHELXL-97
_cell_angle_alpha 90.00
_cell_angle_beta 99.508(4)
_cell_angle_gamma 90.00
_cell_formula_units_Z 4
_cell_length_a 13.438(3)
_cell_length_b 3.9893(9)
_cell_length_c 27.727(6)
_cell_measurement_reflns_used 2167
_cell_measurement_temperature 273(2)
_cell_measurement_theta_max 27.0
_cell_measurement_theta_min 1.50
_cell_volume 1466.0(6)
_computing_cell_refinement 'SAINT (Siemens, 1996)'
_computing_data_collection 'SMART (Siemens, 1996)'
_computing_data_reduction SAINT
_computing_molecular_graphics SHELXTL
_computing_publication_material
;
SHELXTL, PARST (Nardelli, 1995) and PLATON (Spek, 2003)
;
_computing_structure_refinement 'SHELXTL (Sheldrick, 1997)'
_computing_structure_solution 'SHELXTL (Sheldrick, 1997)'
_diffrn_ambient_temperature 273(2)
_diffrn_detector_area_resol_mean 83.66
_diffrn_measured_fraction_theta_full 0.99
_diffrn_measured_fraction_theta_max 0.99
_diffrn_measurement_device_type 'Bruker SMART APEX CCD area-detector'
_diffrn_measurement_method \w
_diffrn_radiation_monochromator graphite
_diffrn_radiation_source 'fine-focus sealed tube'
_diffrn_radiation_type MoK\a
_diffrn_radiation_wavelength 0.71073
_diffrn_reflns_av_R_equivalents 0.0236
_diffrn_reflns_av_sigmaI/netI 0.0302
_diffrn_reflns_limit_h_max 17
_diffrn_reflns_limit_h_min -13
_diffrn_reflns_limit_k_max 5
_diffrn_reflns_limit_k_min -5
_diffrn_reflns_limit_l_max 27
_diffrn_reflns_limit_l_min -35
_diffrn_reflns_number 7879
_diffrn_reflns_theta_full 27.0
_diffrn_reflns_theta_max 27.00
_diffrn_reflns_theta_min 1.49
_diffrn_standards_decay_% 0
_diffrn_standards_interval_count 0
_diffrn_standards_interval_time 0
_diffrn_standards_number 0
_exptl_absorpt_coefficient_mu 0.408
_exptl_absorpt_correction_T_max 0.9376
_exptl_absorpt_correction_T_min 0.9156
_exptl_absorpt_correction_type multi-scan
_exptl_absorpt_process_details '(SADABS; Sheldrick, 1996)'
_exptl_crystal_colour colourless
_exptl_crystal_density_diffrn 1.453
_exptl_crystal_density_method 'not measured'
_exptl_crystal_description Block
_exptl_crystal_F_000 664
_exptl_crystal_size_max 0.22
_exptl_crystal_size_mid 0.19
_exptl_crystal_size_min 0.16
_refine_diff_density_max 0.33
_refine_diff_density_min -0.18
_refine_ls_extinction_method none
_refine_ls_goodness_of_fit_ref 1.19
_refine_ls_hydrogen_treatment constr
_refine_ls_matrix_type full
_refine_ls_number_parameters 191
_refine_ls_number_reflns 3162
_refine_ls_number_restraints 0
_refine_ls_restrained_S_all 1.19
_refine_ls_R_factor_all 0.074
_refine_ls_R_factor_gt 0.059
_refine_ls_shift/su_max 0.001
_refine_ls_shift/su_mean 0.000
_refine_ls_structure_factor_coef Fsqd
_refine_ls_weighting_details 'calc w = 1/[\s^2^(Fo^2^)+(0.0589P)^2^+0.3777P] where P = (Fo^2^+2Fc^2^)/3'
_refine_ls_weighting_scheme calc
_refine_ls_wR_factor_gt 0.133
_refine_ls_wR_factor_ref 0.140
_reflns_number_gt 2649
_reflns_number_total 3162
_reflns_threshold_expression I>2\s(I)
_cod_data_source_file ac6114.cif
_cod_data_source_block I
_cod_original_cell_volume 1466.0(5)
_cod_original_sg_symbol_H-M 'P 21/n'
_cod_database_code 2204422
_cod_database_fobs_code 2204422

loop_
_symmetry_equiv_pos_as_xyz
'x, y, z'
'-x+1/2, y+1/2, -z+1/2'
'-x, -y, -z'
'x-1/2, -y-1/2, z-1/2'

loop_
_atom_site_label
_atom_site_fract_x
_atom_site_fract_y
_atom_site_fract_z
_atom_site_U_iso_or_equiv
_atom_site_adp_type
_atom_site_calc_flag
_atom_site_refinement_flags
_atom_site_occupancy
_atom_site_type_symbol
Cl1 0.41573(6) -0.2117(2) 0.04847(3) 0.0738(3) Uani d . 1 Cl
S1 0.19169(4) -0.16876(18) 0.18381(2) 0.0447(2) Uani d . 1 S
O1 0.51528(14) 0.1285(6) 0.17833(7) 0.0692(6) Uani d . 1 O
O2 0.74579(13) -0.0232(6) 0.39513(6) 0.0591(5) Uani d . 1 O
N1 0.38261(14) -0.0358(6) 0.21388(7) 0.0447(5) Uani d . 1 N
H1 0.3662 -0.0932 0.2414 0.054 Uiso calc R 1 H
N2 0.32877(15) 0.0564(6) 0.13186(7) 0.0461(5) Uani d . 1 N
H2 0.3907 0.1115 0.1321 0.055 Uiso calc R 1 H
C1 0.52146(17) -0.1171(6) 0.30500(9) 0.0431(6) Uani d . 1 C
H1A 0.4575 -0.2097 0.3034 0.052 Uiso calc R 1 H
C2 0.58848(19) -0.1278(7) 0.34809(9) 0.0479(6) Uani d . 1 C
H2A 0.5693 -0.2264 0.3755 0.057 Uiso calc R 1 H
C3 0.68438(17) 0.0068(7) 0.35105(8) 0.0425(6) Uani d . 1 C
C4 0.71249(18) 0.1590(7) 0.31041(9) 0.0434(6) Uani d . 1 C
H4 0.7762 0.2540 0.3122 0.052 Uiso calc R 1 H
C5 0.64447(17) 0.1672(7) 0.26735(9) 0.0435(6) Uani d . 1 C
H5 0.6636 0.2670 0.2400 0.052 Uiso calc R 1 H
C6 0.54857(17) 0.0317(6) 0.26356(8) 0.0391(5) Uani d . 1 C
C7 0.48254(18) 0.0471(7) 0.21546(9) 0.0456(6) Uani d . 1 C
C8 0.30453(17) -0.0402(6) 0.17439(8) 0.0394(5) Uani d . 1 C
C9 0.26362(18) 0.0783(6) 0.08634(8) 0.0410(6) Uani d . 1 C
C10 0.29672(19) -0.0371(7) 0.04432(9) 0.0484(6) Uani d . 1 C
C11 0.2368(2) -0.0077(8) -0.00068(9) 0.0596(7) Uani d . 1 C
H11 0.2599 -0.0835 -0.0286 0.072 Uiso calc R 1 H
C12 0.1427(2) 0.1335(9) -0.00446(10) 0.0639(8) Uani d . 1 C
H12 0.1018 0.1509 -0.0349 0.077 Uiso calc R 1 H
C13 0.1088(2) 0.2491(8) 0.03648(10) 0.0591(8) Uani d . 1 C
H13 0.0449 0.3437 0.0338 0.071 Uiso calc R 1 H
C14 0.16971(19) 0.2252(7) 0.08169(9) 0.0495(6) Uani d . 1 C
H14 0.1471 0.3090 0.1092 0.059 Uiso calc R 1 H
C15 0.8456(2) 0.1038(9) 0.39970(10) 0.0648(9) Uani d . 1 C
H15A 0.8808 -0.0104 0.3771 0.097 Uiso calc R 1 H
H15B 0.8801 0.0681 0.4325 0.097 Uiso calc R 1 H
H15C 0.8433 0.3394 0.3926 0.097 Uiso calc R 1 H

loop_
_atom_site_aniso_label
_atom_site_aniso_U_11
_atom_site_aniso_U_22
_atom_site_aniso_U_33
_atom_site_aniso_U_12
_atom_site_aniso_U_13
_atom_site_aniso_U_23
Cl1 0.0559(4) 0.1049(7) 0.0652(5) 0.0132(4) 0.0234(4) -0.0060(4)
S1 0.0371(3) 0.0562(4) 0.0415(3) -0.0043(3) 0.0086(2) 0.0024(3)
O1 0.0446(10) 0.123(2) 0.0415(10) -0.0171(11) 0.0107(8) 0.0116(11)
O2 0.0448(10) 0.0889(15) 0.0420(10) -0.0067(10) 0.0023(8) 0.0063(10)
N1 0.0359(10) 0.0672(15) 0.0320(10) -0.0029(10) 0.0087(8) 0.0005(9)
N2 0.0365(10) 0.0672(15) 0.0359(10) -0.0049(10) 0.0096(8) 0.0027(10)
C1 0.0337(12) 0.0491(15) 0.0487(14) -0.0031(10) 0.0130(10) 0.0010(11)
C2 0.0440(14) 0.0608(17) 0.0417(13) -0.0015(12) 0.0152(11) 0.0093(12)
C3 0.0401(12) 0.0494(15) 0.0381(12) 0.0015(11) 0.0066(10) -0.0040(11)
C4 0.0345(12) 0.0520(15) 0.0456(13) -0.0046(11) 0.0123(10) -0.0051(11)
C5 0.0385(12) 0.0530(15) 0.0421(13) -0.0037(11) 0.0153(10) 0.0010(11)
C6 0.0353(12) 0.0449(14) 0.0388(12) -0.0003(10) 0.0112(9) -0.0021(10)
C7 0.0383(12) 0.0585(17) 0.0417(13) -0.0021(12) 0.0114(10) -0.0011(12)
C8 0.0383(12) 0.0439(14) 0.0372(12) 0.0013(10) 0.0094(10) -0.0037(10)
C9 0.0419(13) 0.0449(15) 0.0364(12) -0.0051(10) 0.0065(10) 0.0031(10)
C10 0.0487(14) 0.0564(17) 0.0419(13) -0.0022(12) 0.0126(11) 0.0013(12)
C11 0.0739(19) 0.070(2) 0.0365(13) -0.0073(16) 0.0129(13) -0.0019(13)
C12 0.0679(19) 0.077(2) 0.0413(15) -0.0043(16) -0.0072(13) 0.0094(14)
C13 0.0568(17) 0.064(2) 0.0541(16) 0.0059(14) 0.0011(13) 0.0130(14)
C14 0.0510(15) 0.0549(17) 0.0436(14) 0.0053(12) 0.0109(11) 0.0038(12)
C15 0.0448(15) 0.090(3) 0.0564(17) -0.0103(15) -0.0017(13) -0.0012(16)

loop_
_atom_type_symbol
_atom_type_description
_atom_type_scat_dispersion_real
_atom_type_scat_dispersion_imag
_atom_type_scat_source
C C 0.0033 0.0016 'International Tables Vol C Tables 4.2.6.8 and 6.1.1.4'
H H 0.0000 0.0000 'International Tables Vol C Tables 4.2.6.8 and 6.1.1.4'
N N 0.0061 0.0033 'International Tables Vol C Tables 4.2.6.8 and 6.1.1.4'
O O 0.0106 0.0060 'International Tables Vol C Tables 4.2.6.8 and 6.1.1.4'
S S 0.1246 0.1234 'International Tables Vol C Tables 4.2.6.8 and 6.1.1.4'
Cl Cl 0.1484 0.1585 'International Tables Vol C Tables 4.2.6.8 and 6.1.1.4'

loop_
_geom_angle_atom_site_label_1
_geom_angle_atom_site_label_2
_geom_angle_atom_site_label_3
_geom_angle
C3 O2 C15 118.2(2)
C7 N1 C8 129.5(2)
C7 N1 H1 115.3
C8 N1 H1 115.3
C8 N2 C9 127.0(2)
C8 N2 H2 116.5
C9 N2 H2 116.5
C2 C1 C6 120.5(2)
C2 C1 H1A 119.8
C6 C1 H1A 119.8
C1 C2 C3 120.6(2)
C1 C2 H2A 119.7
C3 C2 H2A 119.7
O2 C3 C2 116.0(2)
O2 C3 C4 124.2(2)
C2 C3 C4 119.8(2)
C5 C4 C3 118.9(2)
C5 C4 H4 120.5
C3 C4 H4 120.5
C4 C5 C6 122.1(2)
C4 C5 H5 118.9
C6 C5 H5 118.9
C5 C6 C1 118.0(2)
C5 C6 C7 117.7(2)
C1 C6 C7 124.2(2)
O1 C7 N1 121.3(2)
O1 C7 C6 121.6(2)
N1 C7 C6 117.2(2)
N2 C8 N1 115.6(2)
N2 C8 S1 126.28(18)
N1 C8 S1 118.11(16)
C14 C9 C10 118.5(2)
C14 C9 N2 122.1(2)
C10 C9 N2 119.3(2)
C11 C10 C9 120.8(3)
C11 C10 Cl1 119.4(2)
C9 C10 Cl1 119.80(19)
C12 C11 C10 119.9(3)
C12 C11 H11 120.0
C10 C11 H11 120.0
C13 C12 C11 120.2(2)
C13 C12 H12 119.9
C11 C12 H12 119.9
C12 C13 C14 120.0(3)
C12 C13 H13 120.0
C14 C13 H13 120.0
C9 C14 C13 120.7(3)
C9 C14 H14 119.7
C13 C14 H14 119.7
O2 C15 H15A 109.5
O2 C15 H15B 109.5
H15A C15 H15B 109.5
O2 C15 H15C 109.5
H15A C15 H15C 109.5
H15B C15 H15C 109.5

loop_
_geom_bond_atom_site_label_1
_geom_bond_atom_site_label_2
_geom_bond_distance
_geom_bond_publ_flag
Cl1 C10 1.731(3) yes
S1 C8 1.662(2) yes
O1 C7 1.228(3) ?
O2 C3 1.362(3) ?
O2 C15 1.419(3) ?
N1 C7 1.377(3) yes
N1 C8 1.386(3) yes
N1 H1 0.8600 ?
N2 C8 1.331(3) yes
N2 C9 1.415(3) yes
N2 H2 0.8600 ?
C1 C2 1.373(3) ?
C1 C6 1.394(3) ?
C1 H1A 0.9300 ?
C2 C3 1.386(3) ?
C2 H2A 0.9300 ?
C3 C4 1.386(3) ?
C4 C5 1.379(3) ?
C4 H4 0.9300 ?
C5 C6 1.385(3) ?
C5 H5 0.9300 ?
C6 C7 1.476(3) ?
C9 C14 1.378(3) ?
C9 C10 1.392(3) ?
C10 C11 1.374(4) ?
C11 C12 1.372(4) ?
C11 H11 0.9300 ?
C12 C13 1.371(4) ?
C12 H12 0.9300 ?
C13 C14 1.382(4) ?
C13 H13 0.9300 ?
C14 H14 0.9300 ?
C15 H15A 0.9600 ?
C15 H15B 0.9600 ?
C15 H15C 0.9600 ?

loop_
_geom_hbond_atom_site_label_D
_geom_hbond_atom_site_label_H
_geom_hbond_atom_site_label_A
_geom_hbond_site_symmetry_A
_geom_hbond_distance_DH
_geom_hbond_distance_HA
_geom_hbond_distance_DA
_geom_hbond_angle_DHA
_geom_hbond_publ_flag
N2 H2 O1 1_555 0.86 1.93 2.638(3) 138 yes
C14 H14 S1 1_555 0.93 2.80 3.209(3) 107 yes
C1 H1A S1 2_545 0.93 2.78 3.666(3) 159 yes

loop_
_geom_torsion_atom_site_label_1
_geom_torsion_atom_site_label_2
_geom_torsion_atom_site_label_3
_geom_torsion_atom_site_label_4
_geom_torsion
_geom_torsion_publ_flag
C6 C1 C2 C3 -0.4(4) ?
C15 O2 C3 C2 178.6(3) ?
C15 O2 C3 C4 -1.2(4) ?
C1 C2 C3 O2 -178.6(2) ?
C1 C2 C3 C4 1.1(4) ?
O2 C3 C4 C5 178.5(2) ?
C2 C3 C4 C5 -1.2(4) ?
C3 C4 C5 C6 0.8(4) ?
C4 C5 C6 C1 -0.1(4) ?
C4 C5 C6 C7 -178.6(2) ?
C2 C1 C6 C5 -0.1(4) ?
C2 C1 C6 C7 178.4(2) ?
C8 N1 C7 O1 -1.1(5) ?
C8 N1 C7 C6 179.3(2) ?
C5 C6 C7 O1 11.0(4) ?
C1 C6 C7 O1 -167.4(3) ?
C5 C6 C7 N1 -169.4(2) ?
C1 C6 C7 N1 12.2(4) ?
C9 N2 C8 N1 -179.3(2) yes
C9 N2 C8 S1 1.8(4) ?
C7 N1 C8 N2 -1.6(4) ?
C7 N1 C8 S1 177.4(2) yes
C8 N2 C9 C14 46.2(4) ?
C8 N2 C9 C10 -137.0(3) ?
C14 C9 C10 C11 -0.6(4) ?
N2 C9 C10 C11 -177.5(3) ?
C14 C9 C10 Cl1 178.1(2) ?
N2 C9 C10 Cl1 1.2(3) ?
C9 C10 C11 C12 -0.7(5) ?
Cl1 C10 C11 C12 -179.3(2) ?
C10 C11 C12 C13 0.8(5) ?
C11 C12 C13 C14 0.4(5) ?
C10 C9 C14 C13 1.7(4) ?
N2 C9 C14 C13 178.5(2) ?
C12 C13 C14 C9 -1.6(4) ?

loop_
_cod_related_entry_id
_cod_related_entry_database
_cod_related_entry_code
1 ChemSpider 761075
